data_7160469
loop_
_publ_author_name
'Chen, Shu-Jie'
'Lin, Jin-Hao'
'Wu, Jia-Ming'
'Li, You-Hong'
'Dong, Bao-Le'
'Chen, Guo-Shu'
'Liu, Yun-Lin'

_publ_section_title
;
 Visible-light-induced difunctionalization of
 &#x3b2;-CF<sub>2</sub>H-1,3-enynes to access CF<sub>2</sub>H-containing
 all-carbon quaternary centers.
;
_journal_issue 17
_journal_name_full 'Organic &amp; biomolecular chemistry'
_journal_page_first 4069
_journal_page_last 4073
_journal_paper_doi 10.1039/d5ob00425j
_journal_volume 23
_journal_year 2025
_chemical_formula_moiety 'C27 H34 Cl F2 N O Si'
_chemical_formula_sum 'C27 H34 Cl F2 N O Si'
_chemical_formula_weight 490.09
_space_group_crystal_system triclinic
_space_group_IT_number 2
_space_group_name_Hall '-P 1'
_space_group_name_H-M_alt 'P -1'
_atom_sites_solution_hydrogens geom
_atom_sites_solution_primary direct
_audit_creation_date 2021-08-04
_audit_creation_method
;
Olex2 1.3
(compiled 2020.11.12 svn.r5f609507 for OlexSys, GUI svn.r6272)
;
_audit_update_record
;
2021-10-22 deposited with the CCDC.	2025-03-31 downloaded from the CCDC.
;
_cell_angle_alpha 76.468(3)
_cell_angle_beta 76.054(3)
_cell_angle_gamma 81.669(3)
_cell_formula_units_Z 2
_cell_length_a 7.4228(3)
_cell_length_b 12.3770(4)
_cell_length_c 15.3766(5)
_cell_measurement_reflns_used 7799
_cell_measurement_temperature 149.99(10)
_cell_measurement_theta_max 29.1190
_cell_measurement_theta_min 2.4100
_cell_volume 1327.10(8)
_computing_cell_refinement 'CrysAlisPro 1.171.38.43f (Rigaku OD, 2015)'
_computing_data_collection 'CrysAlisPro 1.171.38.43f (Rigaku OD, 2015)'
_computing_data_reduction 'CrysAlisPro 1.171.38.43f (Rigaku OD, 2015)'
_computing_molecular_graphics 'Olex2 1.3 (Dolomanov et al., 2009)'
_computing_publication_material 'Olex2 1.3 (Dolomanov et al., 2009)'
_computing_structure_refinement 'XL  (Sheldrick, 2008)'
_computing_structure_solution 'XS  (Sheldrick, 2008)'
_diffrn_ambient_environment N~2~
_diffrn_ambient_temperature 149.99(10)
_diffrn_detector 'CCD plate'
_diffrn_detector_area_resol_mean 5.2684
_diffrn_detector_type AtlasS2
_diffrn_measured_fraction_theta_full 0.997
_diffrn_measured_fraction_theta_max 0.875
_diffrn_measurement_details
;
List of Runs (angles in degrees, time in seconds):

  # Type    Start    End  Width  t~exp~   \w     \q     \k     \f   Frames
#--------------------------------------------------------------------------
  1  \w    -76.00  20.00   1.00    1.45    --  -11.27 -77.00-150.00   96
  2  \w    -58.00  36.00   1.00    1.45    --   11.90 -57.00 -30.00   94
  3  \w    -15.00  80.00   1.00    1.45    --   11.90  57.00 120.00   95
  4  \w    -69.00 -26.00   1.00    1.45    --  -11.27 127.00-108.84   43
  5  \w    -88.00 -51.00   1.00    1.45    --  -11.27 155.00  -0.48   37
  6  \w    -68.00  75.00   1.00    1.45    --   11.90   0.00  30.00  143
  7  \w    -15.00  27.00   1.00    1.45    --   11.90 -99.00-120.00   42
;
_diffrn_measurement_device 'four-circle diffractometer'
_diffrn_measurement_device_type 'SuperNova, Dual, Cu at zero, AtlasS2'
_diffrn_measurement_method '\w scans'
_diffrn_orient_matrix_type 'CrysAlisPro convention (1999,Acta A55,543-557)'
_diffrn_orient_matrix_UB_11 0.0755717000
_diffrn_orient_matrix_UB_12 -0.0296077000
_diffrn_orient_matrix_UB_13 0.0189487000
_diffrn_orient_matrix_UB_21 -0.0592830000
_diffrn_orient_matrix_UB_22 -0.0408105000
_diffrn_orient_matrix_UB_23 0.0276245000
_diffrn_orient_matrix_UB_31 0.0235533000
_diffrn_orient_matrix_UB_32 -0.0310348000
_diffrn_orient_matrix_UB_33 -0.0351893000
_diffrn_radiation_monochromator mirror
_diffrn_radiation_probe x-ray
_diffrn_radiation_type 'Mo K\a'
_diffrn_radiation_wavelength 0.71073
_diffrn_reflns_av_R_equivalents 0.0518
_diffrn_reflns_av_unetI/netI 0.0568
_diffrn_reflns_Laue_measured_fraction_full 0.997
_diffrn_reflns_Laue_measured_fraction_max 0.875
_diffrn_reflns_limit_h_max 10
_diffrn_reflns_limit_h_min -10
_diffrn_reflns_limit_k_max 15
_diffrn_reflns_limit_k_min -17
_diffrn_reflns_limit_l_max 21
_diffrn_reflns_limit_l_min -21
_diffrn_reflns_number 18104
_diffrn_reflns_point_group_measured_fraction_full 0.997
_diffrn_reflns_point_group_measured_fraction_max 0.875
_diffrn_reflns_theta_full 25.242
_diffrn_reflns_theta_max 29.399
_diffrn_reflns_theta_min 1.963
_diffrn_source 'micro-focus sealed X-ray tube'
_diffrn_source_type 'SuperNova (Mo) X-ray Source'
_exptl_absorpt_coefficient_mu 0.222
_exptl_absorpt_correction_T_max 0.974
_exptl_absorpt_correction_T_min 0.969
_exptl_absorpt_correction_type multi-scan
_exptl_absorpt_process_details
;
CrysAlisPro 1.171.38.43f (Rigaku Oxford Diffraction, 2015)
Empirical absorption correction using spherical harmonics,
 implemented in SCALE3 ABSPACK scaling algorithm.
;
_exptl_crystal_colour colourless
_exptl_crystal_colour_primary colourless
_exptl_crystal_density_diffrn 1.227
_exptl_crystal_description block
_exptl_crystal_F_000 520
_exptl_crystal_size_max 0.14
_exptl_crystal_size_mid 0.13
_exptl_crystal_size_min 0.12
_refine_diff_density_max 0.311
_refine_diff_density_min -0.449
_refine_diff_density_rms 0.057
_refine_ls_extinction_method none
_refine_ls_goodness_of_fit_ref 1.016
_refine_ls_hydrogen_treatment constr
_refine_ls_matrix_type full
_refine_ls_number_parameters 304
_refine_ls_number_reflns 6397
_refine_ls_number_restraints 0
_refine_ls_restrained_S_all 1.016
_refine_ls_R_factor_all 0.0669
_refine_ls_R_factor_gt 0.0495
_refine_ls_shift/su_max 0.000
_refine_ls_shift/su_mean 0.000
_refine_ls_structure_factor_coef Fsqd
_refine_ls_weighting_details 'w=1/[\s^2^(Fo^2^)+(0.0900P)^2^] where P=(Fo^2^+2Fc^2^)/3'
_refine_ls_weighting_scheme calc
_refine_ls_wR_factor_gt 0.1372
_refine_ls_wR_factor_ref 0.1582
_reflns_Friedel_coverage 0.000
_reflns_number_gt 4950
_reflns_number_total 7313
_reflns_threshold_expression 'I > 2\s(I)'
_cod_data_source_file d5ob00425j2.cif
_cod_data_source_block 0907
_cod_depositor_comments 'Adding full bibliography for 7160469.cif.'
_cod_database_code 7160469
_shelx_shelxl_version_number 2014/7
_shelx_space_group_comment
;
The symmetry employed for this shelxl refinement is uniquely defined
by the following loop, which should always be used as a source of
symmetry information in preference to the above space-group names.
They are only intended as comments.
;
_reflns_odcompleteness_completeness 99.47
_reflns_odcompleteness_iscentric 1
_reflns_odcompleteness_theta 26.32
_olex2_refinement_description
;
1. Fixed Uiso
 At 1.2 times of:
  All C(H) groups, All C(H,H) groups
 At 1.5 times of:
  All C(H,H,H) groups
2.a Ternary CH refined with riding coordinates:
 C16(H16), C19(H19), C25(H25), C22(H22)
2.b Secondary CH2 refined with riding coordinates:
 C9(H9A,H9B), C8(H8A,H8B)
2.c Aromatic/amide H refined with riding coordinates:
 C6(H6), C3(H3), C2(H2), C5(H5), C12(H12), C13(H13), C14(H14), C15(H15)
2.d Idealised Me refined as rotating group:
 C24(H24A,H24B,H24C), C21(H21A,H21B,H21C), C20(H20A,H20B,H20C), C23(H23A,H23B,
 H23C), C26(H26A,H26B,H26C), C27(H27A,H27B,H27C)
;
_olex2_submission_special_instructions 'No special instructions were received'
_oxdiff_exptl_absorpt_empirical_details
;
Empirical correction (ABSPACK) includes:
- Absorption correction using spherical harmonics
- Frame scaling
- Detector area scaling
;
_oxdiff_exptl_absorpt_empirical_full_max 118.460
_oxdiff_exptl_absorpt_empirical_full_min 0.511

loop_
_space_group_symop_operation_xyz
'x, y, z'
'-x, -y, -z'

loop_
_atom_site_label
_atom_site_type_symbol
_atom_site_fract_x
_atom_site_fract_y
_atom_site_fract_z
_atom_site_U_iso_or_equiv
_atom_site_adp_type
_atom_site_occupancy
_atom_site_site_symmetry_order
_atom_site_calc_flag
_atom_site_refinement_flags_posn
_atom_site_refinement_flags_adp
_atom_site_refinement_flags_occupancy
_atom_site_disorder_assembly
_atom_site_disorder_group
Si1 Si 0.49347(6) 0.48773(4) 0.27089(3) 0.02583(15) Uani 1 1 d . . . . .
Cl1 Cl 0.57434(7) 0.08605(4) -0.21064(3) 0.04676(17) Uani 1 1 d . . . . .
F2 F 0.87614(15) 0.17846(10) 0.47250(7) 0.0454(3) Uani 1 1 d . . . . .
F1 F 1.09269(16) 0.24809(10) 0.35904(8) 0.0498(3) Uani 1 1 d . . . . .
C10 C 0.8564(2) 0.16492(13) 0.32386(10) 0.0247(3) Uani 1 1 d . . . . .
C1 C 0.8707(2) 0.14395(13) -0.00470(10) 0.0266(4) Uani 1 1 d . . . . .
C7 C 0.9746(2) 0.15803(13) 0.06323(11) 0.0274(4) Uani 1 1 d . . . . .
O1 O 1.13994(17) 0.17012(12) 0.04185(8) 0.0425(3) Uani 1 1 d . . . . .
C11 C 0.7487(2) 0.06074(13) 0.35959(10) 0.0241(3) Uani 1 1 d . . . . .
N1 N 0.8569(2) -0.03460(12) 0.37722(10) 0.0328(3) Uani 1 1 d . . . . .
C6 C 0.6783(2) 0.14160(15) 0.01583(11) 0.0299(4) Uani 1 1 d . . . . .
H6 H 0.6105 0.1507 0.0734 0.036 Uiso 1 1 calc R U . . .
C9 C 0.9825(2) 0.15914(14) 0.22748(11) 0.0279(4) Uani 1 1 d . . . . .
H9A H 1.0517 0.2245 0.2050 0.034 Uiso 1 1 calc R U . . .
H9B H 1.0715 0.0936 0.2326 0.034 Uiso 1 1 calc R U . . .
C3 C 0.8803(3) 0.11636(14) -0.15614(11) 0.0329(4) Uani 1 1 d . . . . .
H3 H 0.9470 0.1082 -0.2141 0.040 Uiso 1 1 calc R U . . .
C4 C 0.6892(3) 0.11180(14) -0.13272(12) 0.0321(4) Uani 1 1 d . . . . .
C17 C 0.7326(2) 0.26883(14) 0.31585(10) 0.0254(3) Uani 1 1 d . . . . .
C2 C 0.9709(2) 0.13317(14) -0.09273(11) 0.0291(4) Uani 1 1 d . . . . .
H2 H 1.0991 0.1374 -0.1083 0.035 Uiso 1 1 calc R U . . .
C5 C 0.5861(2) 0.12604(15) -0.04728(12) 0.0324(4) Uani 1 1 d . . . . .
H5 H 0.4572 0.1251 -0.0330 0.039 Uiso 1 1 calc R U . . .
C18 C 0.6348(2) 0.35454(14) 0.30168(11) 0.0290(4) Uani 1 1 d . . . . .
C12 C 0.5575(2) 0.06463(14) 0.36967(10) 0.0275(4) Uani 1 1 d . . . . .
H12 H 0.4866 0.1324 0.3566 0.033 Uiso 1 1 calc R U . . .
C13 C 0.4741(2) -0.03451(15) 0.39958(11) 0.0307(4) Uani 1 1 d . . . . .
H13 H 0.3460 -0.0344 0.4069 0.037 Uiso 1 1 calc R U . . .
C16 C 0.9815(2) 0.16277(15) 0.38986(12) 0.0323(4) Uani 1 1 d . . . . .
H16 H 1.0583 0.0912 0.3977 0.039 Uiso 1 1 calc R U . . .
C8 C 0.8664(2) 0.15390(15) 0.16019(11) 0.0294(4) Uani 1 1 d . . . . .
H8A H 0.8053 0.0854 0.1812 0.035 Uiso 1 1 calc R U . . .
H8B H 0.7699 0.2158 0.1604 0.035 Uiso 1 1 calc R U . . .
C19 C 0.3319(2) 0.46557(15) 0.19973(12) 0.0323(4) Uani 1 1 d . . . . .
H19 H 0.2126 0.4491 0.2419 0.039 Uiso 1 1 calc R U . . .
C25 C 0.3635(3) 0.52837(16) 0.38146(12) 0.0354(4) Uani 1 1 d . . . . .
H25 H 0.4576 0.5401 0.4126 0.043 Uiso 1 1 calc R U . . .
C14 C 0.5832(3) -0.13291(15) 0.41818(11) 0.0346(4) Uani 1 1 d . . . . .
H14 H 0.5306 -0.2006 0.4383 0.042 Uiso 1 1 calc R U . . .
C22 C 0.6642(2) 0.59161(15) 0.20409(12) 0.0349(4) Uani 1 1 d . . . . .
H22 H 0.5921 0.6613 0.1823 0.042 Uiso 1 1 calc R U . . .
C15 C 0.7730(3) -0.12939(15) 0.40642(13) 0.0389(4) Uani 1 1 d . . . . .
H15 H 0.8462 -0.1962 0.4194 0.047 Uiso 1 1 calc R U . . .
C24 C 0.7899(3) 0.55315(19) 0.11958(13) 0.0473(5) Uani 1 1 d . . . . .
H24A H 0.8694 0.4880 0.1390 0.071 Uiso 1 1 calc R U . . .
H24B H 0.8649 0.6118 0.0838 0.071 Uiso 1 1 calc R U . . .
H24C H 0.7139 0.5357 0.0832 0.071 Uiso 1 1 calc R U . . .
C21 C 0.3968(3) 0.36705(17) 0.15144(14) 0.0412(4) Uani 1 1 d . . . . .
H21A H 0.5149 0.3793 0.1100 0.062 Uiso 1 1 calc R U . . .
H21B H 0.3067 0.3607 0.1179 0.062 Uiso 1 1 calc R U . . .
H21C H 0.4095 0.2995 0.1962 0.062 Uiso 1 1 calc R U . . .
C20 C 0.2925(3) 0.57216(17) 0.12972(14) 0.0449(5) Uani 1 1 d . . . . .
H20A H 0.2488 0.6331 0.1606 0.067 Uiso 1 1 calc R U . . .
H20B H 0.1992 0.5609 0.0999 0.067 Uiso 1 1 calc R U . . .
H20C H 0.4050 0.5891 0.0849 0.067 Uiso 1 1 calc R U . . .
C23 C 0.7827(3) 0.61708(19) 0.26425(15) 0.0492(5) Uani 1 1 d . . . . .
H23A H 0.7035 0.6503 0.3122 0.074 Uiso 1 1 calc R U . . .
H23B H 0.8714 0.6679 0.2277 0.074 Uiso 1 1 calc R U . . .
H23C H 0.8476 0.5491 0.2906 0.074 Uiso 1 1 calc R U . . .
C26 C 0.2403(3) 0.63841(18) 0.36649(15) 0.0513(6) Uani 1 1 d . . . . .
H26A H 0.3142 0.6957 0.3271 0.077 Uiso 1 1 calc R U . . .
H26B H 0.1870 0.6591 0.4244 0.077 Uiso 1 1 calc R U . . .
H26C H 0.1423 0.6295 0.3386 0.077 Uiso 1 1 calc R U . . .
C27 C 0.2512(3) 0.43651(19) 0.44569(14) 0.0543(6) Uani 1 1 d . . . . .
H27A H 0.1524 0.4254 0.4192 0.081 Uiso 1 1 calc R U . . .
H27B H 0.1991 0.4577 0.5035 0.081 Uiso 1 1 calc R U . . .
H27C H 0.3311 0.3685 0.4549 0.081 Uiso 1 1 calc R U . . .

loop_
_atom_site_aniso_label
_atom_site_aniso_U_11
_atom_site_aniso_U_22
_atom_site_aniso_U_33
_atom_site_aniso_U_23
_atom_site_aniso_U_13
_atom_site_aniso_U_12
Si1 0.0263(3) 0.0202(3) 0.0280(3) -0.00336(19) -0.00352(18) 0.00114(18)
Cl1 0.0609(3) 0.0493(3) 0.0369(3) -0.0127(2) -0.0178(2) -0.0084(3)
F2 0.0531(7) 0.0592(8) 0.0295(6) -0.0142(5) -0.0149(5) -0.0049(6)
F1 0.0523(7) 0.0537(8) 0.0517(7) -0.0095(6) -0.0183(5) -0.0223(6)
C10 0.0250(8) 0.0237(8) 0.0246(8) -0.0043(6) -0.0073(6) 0.0020(6)
C1 0.0310(9) 0.0212(8) 0.0232(8) -0.0032(6) -0.0002(6) -0.0003(6)
C7 0.0295(8) 0.0232(8) 0.0255(8) -0.0035(6) -0.0017(6) 0.0011(7)
O1 0.0281(7) 0.0632(10) 0.0337(7) -0.0108(6) 0.0019(5) -0.0095(6)
C11 0.0317(8) 0.0239(8) 0.0169(7) -0.0051(6) -0.0073(6) 0.0013(6)
N1 0.0348(8) 0.0236(7) 0.0369(8) -0.0037(6) -0.0086(6) 0.0041(6)
C6 0.0323(9) 0.0312(9) 0.0230(8) -0.0058(7) -0.0016(6) 0.0001(7)
C9 0.0265(8) 0.0289(9) 0.0276(8) -0.0086(7) -0.0034(6) 0.0006(7)
C3 0.0446(10) 0.0255(9) 0.0227(8) -0.0056(7) 0.0006(7) 0.0034(7)
C4 0.0434(10) 0.0252(9) 0.0283(9) -0.0055(7) -0.0096(7) -0.0022(7)
C17 0.0300(8) 0.0249(8) 0.0213(8) -0.0058(6) -0.0047(6) -0.0026(7)
C2 0.0303(9) 0.0254(8) 0.0263(8) -0.0056(6) 0.0010(6) 0.0027(7)
C5 0.0311(9) 0.0304(9) 0.0338(9) -0.0066(7) -0.0031(7) -0.0031(7)
C18 0.0339(9) 0.0255(9) 0.0265(8) -0.0053(6) -0.0061(7) -0.0004(7)
C12 0.0295(8) 0.0286(9) 0.0243(8) -0.0060(7) -0.0077(6) 0.0020(7)
C13 0.0337(9) 0.0354(10) 0.0241(8) -0.0055(7) -0.0074(7) -0.0057(7)
C16 0.0320(9) 0.0321(9) 0.0354(9) -0.0086(7) -0.0116(7) -0.0012(7)
C8 0.0258(8) 0.0335(10) 0.0269(9) -0.0072(7) -0.0026(6) 0.0000(7)
C19 0.0267(9) 0.0304(9) 0.0367(9) -0.0032(7) -0.0040(7) -0.0029(7)
C25 0.0364(10) 0.0338(10) 0.0363(10) -0.0134(8) -0.0053(7) 0.0015(8)
C14 0.0469(11) 0.0274(9) 0.0288(9) -0.0038(7) -0.0052(7) -0.0094(8)
C22 0.0329(9) 0.0262(9) 0.0413(10) 0.0018(7) -0.0081(8) -0.0031(7)
C15 0.0500(11) 0.0213(9) 0.0420(11) -0.0044(8) -0.0105(8) 0.0050(8)
C24 0.0355(10) 0.0592(14) 0.0408(11) -0.0022(10) 0.0025(8) -0.0149(10)
C21 0.0442(11) 0.0408(11) 0.0428(11) -0.0110(9) -0.0149(8) -0.0037(9)
C20 0.0409(11) 0.0406(12) 0.0508(12) 0.0019(9) -0.0188(9) -0.0003(9)
C23 0.0450(12) 0.0471(13) 0.0590(13) -0.0092(10) -0.0129(10) -0.0158(10)
C26 0.0553(13) 0.0372(11) 0.0550(13) -0.0182(10) 0.0016(10) 0.0071(10)
C27 0.0647(14) 0.0441(12) 0.0392(11) -0.0051(9) 0.0112(10) -0.0006(10)

loop_
_atom_type_symbol
_atom_type_description
_atom_type_scat_dispersion_real
_atom_type_scat_dispersion_imag
_atom_type_scat_source
C C 0.0033 0.0016 'International Tables Vol C Tables 4.2.6.8 and 6.1.1.4'
H H 0.0000 0.0000 'International Tables Vol C Tables 4.2.6.8 and 6.1.1.4'
N N 0.0061 0.0033 'International Tables Vol C Tables 4.2.6.8 and 6.1.1.4'
O O 0.0106 0.0060 'International Tables Vol C Tables 4.2.6.8 and 6.1.1.4'
Cl Cl 0.1484 0.1585 'International Tables Vol C Tables 4.2.6.8 and 6.1.1.4'
F F 0.0171 0.0103 'International Tables Vol C Tables 4.2.6.8 and 6.1.1.4'
Si Si 0.0817 0.0704 'International Tables Vol C Tables 4.2.6.8 and 6.1.1.4'

loop_
_geom_angle_atom_site_label_1
_geom_angle_atom_site_label_2
_geom_angle_atom_site_label_3
_geom_angle
_geom_angle_site_symmetry_1
_geom_angle_site_symmetry_3
_geom_angle_publ_flag
C18 Si1 C19 108.37(8) . . ?
C18 Si1 C25 106.87(8) . . ?
C18 Si1 C22 106.02(8) . . ?
C25 Si1 C19 112.55(8) . . ?
C22 Si1 C19 111.82(8) . . ?
C22 Si1 C25 110.84(8) . . ?
C11 C10 C9 109.21(12) . . ?
C17 C10 C11 112.57(13) . . ?
C17 C10 C9 108.56(13) . . ?
C17 C10 C16 110.46(13) . . ?
C16 C10 C11 107.45(13) . . ?
C16 C10 C9 108.51(13) . . ?
C6 C1 C7 122.38(13) . . ?
C6 C1 C2 118.75(15) . . ?
C2 C1 C7 118.87(14) . . ?
C1 C7 C8 117.16(13) . . ?
O1 C7 C1 121.55(13) . . ?
O1 C7 C8 121.27(15) . . ?
N1 C11 C10 114.02(14) . . ?
N1 C11 C12 122.95(15) . . ?
C12 C11 C10 122.99(14) . . ?
C11 N1 C15 117.35(15) . . ?
C1 C6 H6 119.3 . . ?
C5 C6 C1 121.31(15) . . ?
C5 C6 H6 119.3 . . ?
C10 C9 H9A 109.5 . . ?
C10 C9 H9B 109.5 . . ?
H9A C9 H9B 108.0 . . ?
C8 C9 C10 110.94(13) . . ?
C8 C9 H9A 109.5 . . ?
C8 C9 H9B 109.5 . . ?
C4 C3 H3 120.3 . . ?
C2 C3 H3 120.3 . . ?
C2 C3 C4 119.32(14) . . ?
C3 C4 Cl1 119.79(13) . . ?
C3 C4 C5 121.39(16) . . ?
C5 C4 Cl1 118.81(14) . . ?
C18 C17 C10 174.64(16) . . ?
C1 C2 H2 119.8 . . ?
C3 C2 C1 120.41(15) . . ?
C3 C2 H2 119.8 . . ?
C6 C5 C4 118.75(16) . . ?
C6 C5 H5 120.6 . . ?
C4 C5 H5 120.6 . . ?
C17 C18 Si1 175.77(15) . . ?
C11 C12 H12 120.7 . . ?
C11 C12 C13 118.63(16) . . ?
C13 C12 H12 120.7 . . ?
C12 C13 H13 120.5 . . ?
C14 C13 C12 119.05(16) . . ?
C14 C13 H13 120.5 . . ?
F2 C16 C10 110.22(13) . . ?
F2 C16 H16 109.9 . . ?
F1 C16 F2 105.79(13) . . ?
F1 C16 C10 111.06(14) . . ?
F1 C16 H16 109.9 . . ?
C10 C16 H16 109.9 . . ?
C7 C8 C9 114.69(13) . . ?
C7 C8 H8A 108.6 . . ?
C7 C8 H8B 108.6 . . ?
C9 C8 H8A 108.6 . . ?
C9 C8 H8B 108.6 . . ?
H8A C8 H8B 107.6 . . ?
Si1 C19 H19 106.8 . . ?
C21 C19 Si1 114.63(12) . . ?
C21 C19 H19 106.8 . . ?
C21 C19 C20 109.89(16) . . ?
C20 C19 Si1 111.56(12) . . ?
C20 C19 H19 106.8 . . ?
Si1 C25 H25 106.8 . . ?
C26 C25 Si1 112.73(13) . . ?
C26 C25 H25 106.8 . . ?
C27 C25 Si1 112.63(13) . . ?
C27 C25 H25 106.8 . . ?
C27 C25 C26 110.69(16) . . ?
C13 C14 H14 120.7 . . ?
C13 C14 C15 118.64(16) . . ?
C15 C14 H14 120.7 . . ?
Si1 C22 H22 107.5 . . ?
C24 C22 Si1 112.08(13) . . ?
C24 C22 H22 107.5 . . ?
C23 C22 Si1 111.59(13) . . ?
C23 C22 H22 107.5 . . ?
C23 C22 C24 110.31(15) . . ?
N1 C15 C14 123.38(17) . . ?
N1 C15 H15 118.3 . . ?
C14 C15 H15 118.3 . . ?
C22 C24 H24A 109.5 . . ?
C22 C24 H24B 109.5 . . ?
C22 C24 H24C 109.5 . . ?
H24A C24 H24B 109.5 . . ?
H24A C24 H24C 109.5 . . ?
H24B C24 H24C 109.5 . . ?
C19 C21 H21A 109.5 . . ?
C19 C21 H21B 109.5 . . ?
C19 C21 H21C 109.5 . . ?
H21A C21 H21B 109.5 . . ?
H21A C21 H21C 109.5 . . ?
H21B C21 H21C 109.5 . . ?
C19 C20 H20A 109.5 . . ?
C19 C20 H20B 109.5 . . ?
C19 C20 H20C 109.5 . . ?
H20A C20 H20B 109.5 . . ?
H20A C20 H20C 109.5 . . ?
H20B C20 H20C 109.5 . . ?
C22 C23 H23A 109.5 . . ?
C22 C23 H23B 109.5 . . ?
C22 C23 H23C 109.5 . . ?
H23A C23 H23B 109.5 . . ?
H23A C23 H23C 109.5 . . ?
H23B C23 H23C 109.5 . . ?
C25 C26 H26A 109.5 . . ?
C25 C26 H26B 109.5 . . ?
C25 C26 H26C 109.5 . . ?
H26A C26 H26B 109.5 . . ?
H26A C26 H26C 109.5 . . ?
H26B C26 H26C 109.5 . . ?
C25 C27 H27A 109.5 . . ?
C25 C27 H27B 109.5 . . ?
C25 C27 H27C 109.5 . . ?
H27A C27 H27B 109.5 . . ?
H27A C27 H27C 109.5 . . ?
H27B C27 H27C 109.5 . . ?

loop_
_geom_bond_atom_site_label_1
_geom_bond_atom_site_label_2
_geom_bond_distance
_geom_bond_site_symmetry_2
_geom_bond_publ_flag
Si1 C18 1.8482(18) . ?
Si1 C19 1.8920(18) . ?
Si1 C25 1.8824(18) . ?
Si1 C22 1.8817(17) . ?
Cl1 C4 1.7360(18) . ?
F2 C16 1.3625(19) . ?
F1 C16 1.360(2) . ?
C10 C11 1.536(2) . ?
C10 C9 1.562(2) . ?
C10 C17 1.467(2) . ?
C10 C16 1.526(2) . ?
C1 C7 1.493(2) . ?
C1 C6 1.389(2) . ?
C1 C2 1.405(2) . ?
C7 O1 1.2135(19) . ?
C7 C8 1.506(2) . ?
C11 N1 1.338(2) . ?
C11 C12 1.385(2) . ?
N1 C15 1.340(2) . ?
C6 H6 0.9300 . ?
C6 C5 1.376(2) . ?
C9 H9A 0.9700 . ?
C9 H9B 0.9700 . ?
C9 C8 1.515(2) . ?
C3 H3 0.9300 . ?
C3 C4 1.383(2) . ?
C3 C2 1.377(2) . ?
C4 C5 1.388(2) . ?
C17 C18 1.202(2) . ?
C2 H2 0.9300 . ?
C5 H5 0.9300 . ?
C12 H12 0.9300 . ?
C12 C13 1.385(2) . ?
C13 H13 0.9300 . ?
C13 C14 1.373(3) . ?
C16 H16 0.9800 . ?
C8 H8A 0.9700 . ?
C8 H8B 0.9700 . ?
C19 H19 0.9800 . ?
C19 C21 1.533(3) . ?
C19 C20 1.536(3) . ?
C25 H25 0.9800 . ?
C25 C26 1.529(3) . ?
C25 C27 1.522(3) . ?
C14 H14 0.9300 . ?
C14 C15 1.382(3) . ?
C22 H22 0.9800 . ?
C22 C24 1.537(3) . ?
C22 C23 1.529(3) . ?
C15 H15 0.9300 . ?
C24 H24A 0.9600 . ?
C24 H24B 0.9600 . ?
C24 H24C 0.9600 . ?
C21 H21A 0.9600 . ?
C21 H21B 0.9600 . ?
C21 H21C 0.9600 . ?
C20 H20A 0.9600 . ?
C20 H20B 0.9600 . ?
C20 H20C 0.9600 . ?
C23 H23A 0.9600 . ?
C23 H23B 0.9600 . ?
C23 H23C 0.9600 . ?
C26 H26A 0.9600 . ?
C26 H26B 0.9600 . ?
C26 H26C 0.9600 . ?
C27 H27A 0.9600 . ?
C27 H27B 0.9600 . ?
C27 H27C 0.9600 . ?

loop_
_geom_torsion_atom_site_label_1
_geom_torsion_atom_site_label_2
_geom_torsion_atom_site_label_3
_geom_torsion_atom_site_label_4
_geom_torsion
_geom_torsion_site_symmetry_1
_geom_torsion_site_symmetry_2
_geom_torsion_site_symmetry_3
_geom_torsion_site_symmetry_4
_geom_torsion_publ_flag
Cl1 C4 C5 C6 177.21(14) . . . . ?
C10 C11 N1 C15 -178.33(14) . . . . ?
C10 C11 C12 C13 177.88(14) . . . . ?
C10 C9 C8 C7 175.02(14) . . . . ?
C1 C7 C8 C9 175.21(14) . . . . ?
C1 C6 C5 C4 0.4(3) . . . . ?
C7 C1 C6 C5 -178.54(15) . . . . ?
C7 C1 C2 C3 177.85(15) . . . . ?
O1 C7 C8 C9 -3.4(2) . . . . ?
C11 C10 C9 C8 59.71(17) . . . . ?
C11 C10 C16 F2 -67.85(16) . . . . ?
C11 C10 C16 F1 175.24(13) . . . . ?
C11 N1 C15 C14 0.5(3) . . . . ?
C11 C12 C13 C14 0.0(2) . . . . ?
N1 C11 C12 C13 0.2(2) . . . . ?
C6 C1 C7 O1 -173.18(17) . . . . ?
C6 C1 C7 C8 8.2(2) . . . . ?
C6 C1 C2 C3 -2.4(2) . . . . ?
C9 C10 C11 N1 66.30(17) . . . . ?
C9 C10 C11 C12 -111.59(16) . . . . ?
C9 C10 C16 F2 174.19(13) . . . . ?
C9 C10 C16 F1 57.27(18) . . . . ?
C3 C4 C5 C6 -2.0(3) . . . . ?
C4 C3 C2 C1 0.9(2) . . . . ?
C17 C10 C11 N1 -173.04(13) . . . . ?
C17 C10 C11 C12 9.1(2) . . . . ?
C17 C10 C9 C8 -63.37(17) . . . . ?
C17 C10 C16 F2 55.30(18) . . . . ?
C17 C10 C16 F1 -61.62(17) . . . . ?
C2 C1 C7 O1 6.5(2) . . . . ?
C2 C1 C7 C8 -172.05(15) . . . . ?
C2 C1 C6 C5 1.7(2) . . . . ?
C2 C3 C4 Cl1 -177.87(13) . . . . ?
C2 C3 C4 C5 1.3(3) . . . . ?
C18 Si1 C19 C21 -22.77(15) . . . . ?
C18 Si1 C19 C20 -148.47(13) . . . . ?
C18 Si1 C25 C26 179.71(14) . . . . ?
C18 Si1 C25 C27 -54.16(17) . . . . ?
C18 Si1 C22 C24 57.09(15) . . . . ?
C18 Si1 C22 C23 -67.20(15) . . . . ?
C12 C11 N1 C15 -0.4(2) . . . . ?
C12 C13 C14 C15 0.1(2) . . . . ?
C13 C14 C15 N1 -0.4(3) . . . . ?
C16 C10 C11 N1 -51.21(17) . . . . ?
C16 C10 C11 C12 130.90(15) . . . . ?
C16 C10 C9 C8 176.55(14) . . . . ?
C19 Si1 C25 C26 -61.44(16) . . . . ?
C19 Si1 C25 C27 64.69(17) . . . . ?
C19 Si1 C22 C24 -60.82(15) . . . . ?
C19 Si1 C22 C23 174.89(13) . . . . ?
C25 Si1 C19 C21 -140.74(14) . . . . ?
C25 Si1 C19 C20 93.57(14) . . . . ?
C25 Si1 C22 C24 172.71(13) . . . . ?
C25 Si1 C22 C23 48.42(16) . . . . ?
C22 Si1 C19 C21 93.72(14) . . . . ?
C22 Si1 C19 C20 -31.97(15) . . . . ?
C22 Si1 C25 C26 64.62(16) . . . . ?
C22 Si1 C25 C27 -169.25(15) . . . . ?
